data_7040109
loop_
_publ_author_name
'Amenuvor, Gershon'
'Obuah, Collins'
'Nordlander, Ebbe'
'Darkwa, James'

_publ_section_title
;
 Novel pyrazolylphosphite- and pyrazolylphosphinite-ruthenium(ii)
 complexes as catalysts for hydrogenation of acetophenone.
;
_journal_issue 34
_journal_name_full 'Dalton transactions (Cambridge, England : 2003)'
_journal_page_first 13514
_journal_page_last 13524
_journal_paper_doi 10.1039/c6dt02164f
_journal_volume 45
_journal_year 2016
_chemical_formula_moiety 'C19 H17 Fe N3 Pd0.5, C32 H12 B F25.44'
_chemical_formula_sum 'C51 H29 B F24 Fe N3 Pd0.5'
_chemical_formula_weight 1259.63
_chemical_name_systematic
;
 ?
;
_space_group_crystal_system triclinic
_space_group_IT_number 2
_space_group_name_Hall '-P 1'
_space_group_name_H-M_alt 'P -1'
_symmetry_space_group_name_Hall '-P 1'
_symmetry_space_group_name_H-M 'P -1'
_atom_sites_solution_hydrogens geom
_audit_block_doi 10.5517/cc146xlv
_audit_creation_date 2013-05-17
_audit_creation_method
;
  Olex2 1.2
  (compiled Apr 23 2013 17:54:37, GUI svn.r4466)
;
_audit_update_record
;
2015-02-13 deposited with the CCDC.
2016-08-01 downloaded from the CCDC.
;
_cell_angle_alpha 86.401(4)
_cell_angle_beta 83.876(5)
_cell_angle_gamma 70.096(4)
_cell_formula_units_Z 2
_cell_length_a 13.3530(11)
_cell_length_b 13.7363(12)
_cell_length_c 14.4942(12)
_cell_measurement_reflns_used 9991
_cell_measurement_temperature 100(2)
_cell_measurement_theta_max 65.33
_cell_measurement_theta_min 3.07
_cell_volume 2484.5(4)
_computing_molecular_graphics
;
O. V. Dolomanov, L. J. Bourhis, R. J. Gildea, J. A. K. Howard and H. Puschmann,
OLEX2: a complete structure solution, refinement and analysis program.
J. Appl. Cryst. (2009). 42, 339-341.
;
_computing_publication_material
;
O. V. Dolomanov, L. J. Bourhis, R. J. Gildea, J. A. K. Howard and H. Puschmann,
OLEX2: a complete structure solution, refinement and analysis program.
J. Appl. Cryst. (2009). 42, 339-341.
;
_computing_structure_refinement
;
SHELXL, G.M. Sheldrick, Acta Cryst.
(2008). A64, 112-122
;
_diffrn_ambient_temperature 99.99
_diffrn_measured_fraction_theta_full 0.591
_diffrn_measured_fraction_theta_max 0.616
_diffrn_measurement_device_type 'Bruker APEX-II CCD'
_diffrn_measurement_method '\f and \w scans'
_diffrn_radiation_monochromator graphite
_diffrn_radiation_type CuK\a
_diffrn_radiation_wavelength 1.54178
_diffrn_reflns_av_R_equivalents 0.0378
_diffrn_reflns_av_unetI/netI 0.0417
_diffrn_reflns_Laue_measured_fraction_full 0.591
_diffrn_reflns_Laue_measured_fraction_max 0.616
_diffrn_reflns_limit_h_max 15
_diffrn_reflns_limit_h_min -15
_diffrn_reflns_limit_k_max 16
_diffrn_reflns_limit_k_min -15
_diffrn_reflns_limit_l_max 16
_diffrn_reflns_limit_l_min -16
_diffrn_reflns_number 20258
_diffrn_reflns_point_group_measured_fraction_full 0.591
_diffrn_reflns_point_group_measured_fraction_max 0.616
_diffrn_reflns_theta_full 67.679
_diffrn_reflns_theta_max 65.853
_diffrn_reflns_theta_min 3.068
_diffrn_standards_number 0
_exptl_absorpt_coefficient_mu 5.049
_exptl_absorpt_correction_type none
_exptl_crystal_density_diffrn 1.684
_exptl_crystal_F_000 1252
_refine_diff_density_max 0.590
_refine_diff_density_min -0.890
_refine_diff_density_rms 0.099
_refine_ls_extinction_method none
_refine_ls_goodness_of_fit_ref 1.112
_refine_ls_hydrogen_treatment constr
_refine_ls_matrix_type full
_refine_ls_number_parameters 732
_refine_ls_number_reflns 5313
_refine_ls_number_restraints 3
_refine_ls_restrained_S_all 1.216
_refine_ls_R_factor_all 0.0633
_refine_ls_R_factor_gt 0.0556
_refine_ls_shift/su_max 14.922
_refine_ls_shift/su_mean 0.217
_refine_ls_structure_factor_coef Fsqd
_refine_ls_weighting_details 'w=1/[\s^2^(Fo^2^)+(0.1278P)^2^] where P=(Fo^2^+2Fc^2^)/3'
_refine_ls_weighting_scheme calc
_refine_ls_wR_factor_gt 0.1620
_refine_ls_wR_factor_ref 0.1688
_reflns_Friedel_coverage 0.000
_reflns_number_gt 4638
_reflns_number_total 5313
_reflns_threshold_expression 'I > 2\s(I)'
_cod_data_source_file c6dt02164f2.cif
_cod_data_source_block sad
_cod_depositor_comments 'Adding full bibliography for 7040108--7040111.cif.'
_cod_original_formula_sum 'C51 H29 B F24 Fe N3 Pd0.50'
_cod_database_code 7040109
_olex2_refinement_description
;
1. Fixed Uiso
 At 1.2 times of:
  All C(H) groups, All C(H,H) groups
2. Uiso/Uaniso restraints and constraints
Uiso(F1) = Uiso(F1A)
Uiso(F3) = Uiso(F3A)
Uiso(F2) = Uiso(F2A)
Uiso(F2A) = Uiso(F2B)
Uiso(F3A) = Uiso(F3B)
Uiso(F3) = Uiso(F1A)
3. Others
 1*[Sof(F3)+Sof(F3A)+Sof(F2A)+Sof(F2B)+Sof(F3B)+Sof(F0AA)]+1*[Sof(F3)+Sof(F3A)+
 Sof(F2A)+Sof(F2B)+Sof(F3B)+Sof(F0AA)]+1*[Sof(F3)+Sof(F3A)+Sof(F2A)+Sof(F2B)+
 Sof(F3B)+Sof(F0AA)]=1 with esd of 0.01
 1*[Sof(F1)+Sof(F2)+Sof(F1A)]+1*[Sof(F3)+Sof(F3A)+Sof(F2A)+Sof(F2B)+Sof(F3B)+
 Sof(F0AA)]+1*[Sof(F3)+Sof(F3A)+Sof(F2A)+Sof(F2B)+Sof(F3B)+Sof(F0AA)]=1 with
 esd of 0.01
 1*[Sof(F1)+Sof(F2)+Sof(F1A)]+1*[Sof(F3)+Sof(F3A)+Sof(F2A)+Sof(F2B)+Sof(F3B)+
 Sof(F0AA)]=1 with esd of 0.01
 Sof(F1A)=1-FVAR(1)
 Sof(F1)=Sof(F2)=FVAR(1)
 Sof(F2B)=Sof(F3B)=Sof(F0AA)=1-FVAR(2)
 Sof(F3)=Sof(F3A)=Sof(F2A)=FVAR(2)
4.a Secondary CH2 refined with riding coordinates:
 C14(H14A,H14B)
4.b Aromatic/amide H refined with riding coordinates:
 C1(H1), C2(H2), C3(H3), C4(H4), C5(H5), C6(H6), C7(H7), C8(H8), C9(H9),
 C12(H12), C13(H13), C15(H15), C16(H16), C17(H17), C18(H18), C21(H21), C24(H24),
  C27(H27), C29(H29), C32(H32), C35(H35), C38(H38), C41(H41), C44(H44),
 C46(H46), C49(H49), C52(H52)
;
_shelx_space_group_comment
;
The symmetry employed for this shelxl refinement is uniquely defined
by the following loop, which should always be used as a source of
symmetry information in preference to the above space-group names.
They are only intended as comments.
;
_shelxl_version_number 2013-3

loop_
_space_group_symop_operation_xyz
'x, y, z'
'-x, -y, -z'

loop_
_atom_site_label
_atom_site_type_symbol
_atom_site_fract_x
_atom_site_fract_y
_atom_site_fract_z
_atom_site_U_iso_or_equiv
_atom_site_adp_type
_atom_site_occupancy
_atom_site_site_symmetry_order
_atom_site_calc_flag
_atom_site_refinement_flags_posn
_atom_site_refinement_flags_adp
_atom_site_refinement_flags_occupancy
_atom_site_disorder_assembly
_atom_site_disorder_group
Pd1 Pd 0.0000 1.5000 0.5000 0.0146(2) Uani 1 2 d S . P . .
Fe1 Fe 0.01295(8) 1.22750(7) 0.25323(6) 0.0247(3) Uani 1 1 d . . . . .
F4 F 0.8573(3) 0.4629(3) 0.0123(3) 0.0418(10) Uani 1 1 d . . . . .
F5 F 0.7705(3) 0.5979(4) -0.0615(3) 0.0490(11) Uani 1 1 d . . . . .
F6 F 0.8461(3) 0.6100(4) 0.0582(3) 0.0618(15) Uani 1 1 d . . . . .
F7 F 0.6189(3) 0.4398(3) 0.4702(3) 0.0349(9) Uani 1 1 d . . . . .
F8 F 0.7473(3) 0.4892(3) 0.4986(2) 0.0304(8) Uani 1 1 d . . . . .
F9 F 0.6227(3) 0.4937(3) 0.6057(2) 0.0384(9) Uani 1 1 d . . . . .
F10 F 0.5269(4) 0.9086(5) 0.6158(5) 0.0814(19) Uani 1 1 d . . . . .
F11 F 0.3951(6) 0.8606(5) 0.6577(4) 0.090(2) Uani 1 1 d . . . . .
F12 F 0.3857(6) 0.9728(4) 0.5507(4) 0.0808(19) Uani 1 1 d . . . . .
F13 F 0.1130(4) 0.7218(3) 0.4425(3) 0.0472(11) Uani 1 1 d . . . . .
F14 F 0.1006(3) 0.8769(3) 0.4669(2) 0.0387(10) Uani 1 1 d . . . . .
F15 F -0.0119(3) 0.8471(5) 0.3878(3) 0.0619(15) Uani 1 1 d . . . . .
F16 F 0.1827(4) 0.7568(3) 0.0130(3) 0.0524(12) Uani 1 1 d . . . . .
F17 F 0.0484(3) 0.8841(4) 0.0591(3) 0.0518(12) Uani 1 1 d . . . . .
F18 F 0.1918(4) 0.9099(4) 0.0047(3) 0.0572(13) Uani 1 1 d . . . . .
F19 F 0.7951(3) 0.8902(3) 0.2803(3) 0.0397(10) Uani 1 1 d . . . . .
F20 F 0.8278(3) 0.8793(4) 0.1326(3) 0.0419(10) Uani 1 1 d . . . . .
F21 F 0.7757(3) 1.0291(3) 0.1947(3) 0.0428(10) Uani 1 1 d . . . . .
F22 F 0.3174(4) 1.1213(4) 0.0643(4) 0.0703(17) Uani 1 1 d . . . . .
F23 F 0.3625(4) 1.2106(4) 0.1598(3) 0.0562(11) Uani 1 1 d . . . . .
F24 F 0.4489(4) 1.1763(3) 0.0272(3) 0.0508(11) Uani 1 1 d . . . . .
N1 N 0.1697(4) 1.3091(4) 0.5440(3) 0.0206(10) Uani 1 1 d . . . . .
N2 N 0.1014(3) 1.3565(4) 0.4795(3) 0.0165(9) Uani 1 1 d . . . . .
N3 N 0.0302(4) 1.5496(4) 0.3681(3) 0.0189(10) Uani 1 1 d . . . . .
C1 C 0.0474(7) 1.0854(6) 0.3191(5) 0.0441(19) Uani 1 1 d . . . . .
H1 H 0.0689 1.0692 0.3802 0.053 Uiso 1 1 calc R U . . .
C2 C -0.0578(7) 1.1184(6) 0.2939(5) 0.046(2) Uani 1 1 d . . . . .
H2 H -0.1208 1.1282 0.3347 0.055 Uiso 1 1 calc R U . . .
C3 C -0.0526(8) 1.1341(7) 0.1967(5) 0.054(2) Uani 1 1 d . . . . .
H3 H -0.1122 1.1574 0.1607 0.065 Uiso 1 1 calc R U . . .
C4 C 0.0547(9) 1.1098(6) 0.1618(5) 0.054(2) Uani 1 1 d . . . . .
H4 H 0.0803 1.1130 0.0983 0.065 Uiso 1 1 calc R U . . .
C5 C 0.1164(8) 1.0807(6) 0.2353(6) 0.052(2) Uani 1 1 d . . . . .
H5 H 0.1921 1.0608 0.2314 0.063 Uiso 1 1 calc R U . . .
C6 C -0.0836(5) 1.3788(5) 0.2406(4) 0.0330(15) Uani 1 1 d . . . . .
H6 H -0.1542 1.4026 0.2220 0.040 Uiso 1 1 calc R U . . .
C7 C -0.0550(4) 1.3551(5) 0.3326(4) 0.0230(12) Uani 1 1 d . . . . .
H7 H -0.1033 1.3609 0.3868 0.028 Uiso 1 1 calc R U . . .
C8 C 0.0118(5) 1.3608(5) 0.1810(4) 0.0272(13) Uani 1 1 d . . . . .
H8 H 0.0159 1.3711 0.1155 0.033 Uiso 1 1 calc R U . . .
C9 C 0.0994(5) 1.3250(5) 0.2349(4) 0.0245(13) Uani 1 1 d . . . . .
H9 H 0.1727 1.3067 0.2124 0.029 Uiso 1 1 calc R U . . .
C10 C 0.0584(4) 1.3212(4) 0.3300(4) 0.0199(11) Uani 1 1 d . . . . .
C11 C 0.1235(4) 1.2901(4) 0.4088(4) 0.0167(11) Uani 1 1 d . . . . .
C12 C 0.2084(5) 1.2019(5) 0.4293(4) 0.0297(13) Uani 1 1 d . . . . .
H12 H 0.2414 1.1437 0.3912 0.036 Uiso 1 1 calc R U . . .
C13 C 0.2351(5) 1.2153(5) 0.5150(4) 0.0290(14) Uani 1 1 d . . . . .
H13 H 0.2896 1.1674 0.5481 0.035 Uiso 1 1 calc R U . . .
C14 C 0.1620(4) 1.3601(5) 0.6309(4) 0.0213(12) Uani 1 1 d . . . . .
H14A H 0.1806 1.4238 0.6183 0.026 Uiso 1 1 calc R U . . .
H14B H 0.2138 1.3135 0.6720 0.026 Uiso 1 1 calc R U . . .
C15 C 0.1310(5) 1.5232(5) 0.3273(4) 0.0227(12) Uani 1 1 d . . . . .
H15 H 0.1877 1.4792 0.3606 0.027 Uiso 1 1 calc R U . . .
C16 C 0.1548(6) 1.5576(5) 0.2390(4) 0.0327(15) Uani 1 1 d . . . . .
H16 H 0.2267 1.5385 0.2122 0.039 Uiso 1 1 calc R U . . .
C17 C 0.0724(6) 1.6199(5) 0.1909(4) 0.0323(15) Uani 1 1 d . . . . .
H17 H 0.0863 1.6436 0.1295 0.039 Uiso 1 1 calc R U . . .
C18 C -0.0318(6) 1.6482(5) 0.2327(4) 0.0307(15) Uani 1 1 d . . . . .
H18 H -0.0894 1.6920 0.2003 0.037 Uiso 1 1 calc R U . . .
C19 C -0.0506(5) 1.6124(4) 0.3206(3) 0.0203(12) Uani 1 1 d . . . . .
C20 C 0.5058(4) 0.8682(4) 0.2126(3) 0.0177(11) Uani 1 1 d . . . . .
C21 C 0.4417(5) 0.9562(5) 0.1689(4) 0.0228(12) Uani 1 1 d . . . . .
H21 H 0.3709 0.9605 0.1596 0.027 Uiso 1 1 calc R U . . .
C22 C 0.4759(5) 1.0389(5) 0.1378(4) 0.0216(12) Uani 1 1 d . . . . .
C23 C 0.4028(5) 1.1339(5) 0.0955(4) 0.0276(13) Uani 1 1 d . . . . .
C24 C 0.5807(5) 1.0338(4) 0.1470(4) 0.0228(12) Uani 1 1 d . . . . .
H24 H 0.6058 1.0883 0.1236 0.027 Uiso 1 1 calc R U . . .
C25 C 0.6458(5) 0.9489(5) 0.1904(4) 0.0220(12) Uani 1 1 d . . . . .
C26 C 0.7602(5) 0.9379(5) 0.2001(4) 0.0249(13) Uani 1 1 d . . . . .
C27 C 0.6103(5) 0.8675(5) 0.2240(3) 0.0210(12) Uani 1 1 d . . . . .
H27 H 0.6574 0.8101 0.2554 0.025 Uiso 1 1 calc R U . . .
C29 C 0.3020(4) 0.8048(4) 0.1599(3) 0.0193(11) Uani 1 1 d . . . . .
H29 H 0.3491 0.7983 0.1049 0.023 Uiso 1 1 calc R U . . .
C30 C 0.1939(4) 0.8292(4) 0.1517(4) 0.0184(11) Uani 1 1 d . . . . .
C31 C 0.1554(5) 0.8447(5) 0.0572(4) 0.0259(13) Uani 1 1 d . . . . .
C32 C 0.1218(5) 0.8351(4) 0.2298(4) 0.0212(12) Uani 1 1 d . . . . .
H32 H 0.0476 0.8512 0.2244 0.025 Uiso 1 1 calc R U . . .
C33 C 0.1627(4) 0.8164(4) 0.3162(4) 0.0205(12) Uani 1 1 d . . . . .
C34 C 0.0910(5) 0.8168(5) 0.4025(4) 0.0263(13) Uani 1 1 d . . . . .
C35 C 0.2714(4) 0.7942(4) 0.3236(4) 0.0193(11) Uani 1 1 d . . . . .
H35 H 0.2967 0.7819 0.3836 0.023 Uiso 1 1 calc R U . . .
C36 C 0.3448(4) 0.7893(4) 0.2463(3) 0.0161(11) Uani 1 1 d . . . . .
C37 C 0.5051(4) 0.7395(4) 0.3574(3) 0.0149(11) Uani 1 1 d . . . . .
C38 C 0.5604(4) 0.6400(4) 0.3918(4) 0.0191(12) Uani 1 1 d . . . . .
H38 H 0.5853 0.5842 0.3501 0.023 Uiso 1 1 calc R U . . .
C39 C 0.5800(4) 0.6200(4) 0.4847(4) 0.0197(12) Uani 1 1 d . . . . .
C40 C 0.6389(5) 0.5127(5) 0.5160(4) 0.0237(13) Uani 1 1 d . . . . .
C41 C 0.5440(5) 0.6989(5) 0.5479(4) 0.0242(13) Uani 1 1 d . . . . .
H41 H 0.5566 0.6850 0.6115 0.029 Uiso 1 1 calc R U . . .
C42 C 0.4883(5) 0.7998(5) 0.5163(4) 0.0248(13) Uani 1 1 d . . . . .
C43 C 0.4488(5) 0.8840(5) 0.5845(4) 0.0307(14) Uani 1 1 d . . . . .
C44 C 0.4705(4) 0.8196(5) 0.4234(4) 0.0210(12) Uani 1 1 d . . . . .
H44 H 0.4341 0.8886 0.4031 0.025 Uiso 1 1 calc R U . . .
C45 C 0.5382(4) 0.6661(4) 0.1857(3) 0.0176(11) Uani 1 1 d . . . . .
C46 C 0.6334(4) 0.6544(4) 0.1311(3) 0.0201(12) Uani 1 1 d . . . . .
H46 H 0.6605 0.7103 0.1257 0.024 Uiso 1 1 calc R U . . .
C47 C 0.6905(5) 0.5646(5) 0.0842(3) 0.0220(12) Uani 1 1 d . . . . .
C48 C 0.7899(5) 0.5604(5) 0.0236(4) 0.0283(14) Uani 1 1 d . . . . .
C49 C 0.6540(5) 0.4802(5) 0.0886(4) 0.0247(13) Uani 1 1 d . . . . .
H49 H 0.6929 0.4189 0.0560 0.030 Uiso 1 1 calc R U . . .
C50 C 0.5592(5) 0.4892(5) 0.1423(4) 0.0251(13) Uani 1 1 d . . . . .
C52 C 0.5027(5) 0.5796(5) 0.1895(4) 0.0228(12) Uani 1 1 d . . . . .
H52 H 0.4378 0.5835 0.2257 0.027 Uiso 1 1 calc R U . . .
B21 B 0.4733(5) 0.7663(5) 0.2502(4) 0.0166(12) Uani 1 1 d . . . . .
F1 F 0.5520(14) 0.3440(14) 0.0612(12) 0.0566(11) Uiso 0.438(9) 1 d . . P A 1
C53 C 0.5192(5) 0.3992(5) 0.1502(4) 0.0278(13) Uani 1 1 d . . . . .
F3 F 0.4111(10) 0.4287(10) 0.1660(11) 0.0566(11) Uiso 0.389(4) 1 d . . P A 1
F2 F 0.5900(18) 0.3173(17) 0.2143(13) 0.083(2) Uiso 0.438(9) 1 d . . P A 1
F1A F 0.5100(9) 0.3654(8) 0.0693(7) 0.0566(11) Uiso 0.562(9) 1 d . . P A 2
F3A F 0.4333(10) 0.4086(10) 0.2062(9) 0.0566(11) Uiso 0.389(4) 1 d . . P A 2
F2A F 0.5874(14) 0.3086(14) 0.1760(12) 0.083(2) Uiso 0.389(4) 1 d . . P A 2
F2B F 0.5691(11) 0.3243(11) 0.1011(10) 0.083(2) Uiso 0.611(4) 1 d . . P A 3
F3B F 0.5299(9) 0.3502(8) 0.2250(7) 0.0566(11) Uiso 0.611(4) 1 d . . P A 3
F0AA F 0.414(2) 0.433(2) 0.1231(18) 0.135(8) Uiso 0.611(4) 1 d . . P A 2

loop_
_atom_site_aniso_label
_atom_site_aniso_U_11
_atom_site_aniso_U_22
_atom_site_aniso_U_33
_atom_site_aniso_U_23
_atom_site_aniso_U_13
_atom_site_aniso_U_12
Pd1 0.0146(3) 0.0149(3) 0.0140(3) 0.0032(2) -0.0027(2) -0.0048(3)
Fe1 0.0368(6) 0.0243(6) 0.0183(4) -0.0008(4) -0.0007(4) -0.0178(5)
F4 0.028(2) 0.043(3) 0.042(2) -0.0019(19) 0.0064(17) 0.002(2)
F5 0.037(2) 0.065(3) 0.033(2) 0.018(2) 0.0093(17) -0.010(2)
F6 0.041(2) 0.092(4) 0.069(3) -0.046(3) 0.026(2) -0.044(3)
F7 0.038(2) 0.0227(19) 0.048(2) 0.0113(16) -0.0191(17) -0.0128(19)
F8 0.0192(17) 0.032(2) 0.0389(18) 0.0119(16) -0.0062(14) -0.0085(18)
F9 0.038(2) 0.038(2) 0.0307(18) 0.0161(17) 0.0020(16) -0.006(2)
F10 0.052(3) 0.079(4) 0.118(5) -0.061(4) -0.013(3) -0.016(3)
F11 0.156(6) 0.068(4) 0.054(3) -0.030(3) 0.058(4) -0.063(5)
F12 0.119(5) 0.044(3) 0.046(3) -0.019(2) -0.028(3) 0.025(3)
F13 0.063(3) 0.033(2) 0.040(2) 0.0060(18) 0.022(2) -0.018(2)
F14 0.046(2) 0.044(2) 0.0298(18) -0.0097(17) 0.0135(17) -0.023(2)
F15 0.0235(19) 0.126(5) 0.036(2) 0.011(3) 0.0002(17) -0.029(3)
F16 0.075(3) 0.039(3) 0.037(2) -0.011(2) -0.024(2) -0.003(3)
F17 0.025(2) 0.091(4) 0.0317(19) 0.001(2) -0.0136(16) -0.007(2)
F18 0.083(3) 0.076(3) 0.036(2) 0.033(2) -0.030(2) -0.055(3)
F19 0.0305(19) 0.050(3) 0.046(2) 0.0232(19) -0.0196(17) -0.023(2)
F20 0.0201(18) 0.054(3) 0.047(2) -0.001(2) 0.0028(17) -0.008(2)
F21 0.037(2) 0.040(2) 0.063(2) 0.015(2) -0.0163(19) -0.028(2)
F22 0.064(3) 0.047(3) 0.116(4) 0.048(3) -0.067(3) -0.031(3)
F23 0.055(3) 0.031(2) 0.058(3) 0.001(2) -0.004(2) 0.017(2)
F24 0.053(3) 0.045(3) 0.048(2) 0.037(2) -0.012(2) -0.013(2)
N1 0.019(2) 0.017(2) 0.023(2) 0.005(2) -0.0056(19) -0.001(2)
N2 0.016(2) 0.018(2) 0.013(2) 0.0004(18) -0.0005(17) -0.004(2)
N3 0.022(2) 0.018(2) 0.018(2) 0.0017(19) -0.0024(18) -0.009(2)
C1 0.080(6) 0.031(4) 0.032(3) 0.000(3) -0.004(4) -0.032(4)
C2 0.071(5) 0.043(4) 0.042(4) 0.008(3) -0.010(4) -0.045(5)
C3 0.095(6) 0.055(5) 0.040(4) 0.005(4) -0.023(4) -0.057(6)
C4 0.106(7) 0.038(4) 0.026(3) -0.013(3) 0.012(4) -0.038(5)
C5 0.068(5) 0.020(4) 0.064(5) -0.020(4) 0.020(4) -0.012(4)
C6 0.037(3) 0.038(4) 0.031(3) 0.003(3) -0.011(3) -0.019(4)
C7 0.018(3) 0.026(3) 0.023(3) -0.002(2) -0.001(2) -0.004(3)
C8 0.041(3) 0.025(3) 0.018(3) 0.006(2) -0.005(2) -0.016(3)
C9 0.030(3) 0.024(3) 0.022(3) 0.001(2) 0.003(2) -0.014(3)
C10 0.020(3) 0.015(3) 0.022(3) 0.000(2) -0.002(2) -0.002(3)
C11 0.011(2) 0.009(3) 0.023(3) -0.001(2) 0.006(2) 0.003(2)
C12 0.025(3) 0.025(3) 0.034(3) -0.003(3) 0.000(3) -0.001(3)
C13 0.022(3) 0.029(4) 0.031(3) 0.005(3) -0.006(3) -0.003(3)
C14 0.020(3) 0.020(3) 0.019(2) 0.004(2) -0.010(2) 0.001(3)
C15 0.029(3) 0.023(3) 0.022(3) 0.001(2) -0.001(2) -0.016(3)
C16 0.049(4) 0.033(4) 0.023(3) -0.004(3) 0.010(3) -0.027(4)
C17 0.054(4) 0.028(4) 0.018(3) -0.002(3) 0.006(3) -0.020(4)
C18 0.053(4) 0.020(3) 0.021(3) 0.003(2) -0.005(3) -0.015(3)
C19 0.026(3) 0.017(3) 0.017(2) 0.000(2) -0.003(2) -0.007(3)
C20 0.018(3) 0.016(3) 0.018(2) -0.002(2) 0.000(2) -0.005(3)
C21 0.022(3) 0.026(3) 0.021(3) 0.000(2) 0.000(2) -0.011(3)
C22 0.019(3) 0.019(3) 0.023(3) 0.003(2) -0.001(2) -0.002(3)
C23 0.018(3) 0.024(3) 0.037(3) 0.008(3) -0.004(3) -0.003(3)
C24 0.027(3) 0.019(3) 0.022(3) 0.007(2) -0.007(2) -0.008(3)
C25 0.023(3) 0.026(3) 0.021(3) -0.002(2) 0.001(2) -0.013(3)
C26 0.020(3) 0.020(3) 0.031(3) 0.007(3) -0.003(2) -0.002(3)
C27 0.027(3) 0.019(3) 0.016(2) 0.007(2) -0.003(2) -0.007(3)
C29 0.019(3) 0.021(3) 0.019(2) -0.001(2) 0.003(2) -0.008(3)
C30 0.018(3) 0.012(3) 0.024(3) 0.003(2) -0.007(2) -0.002(3)
C31 0.026(3) 0.032(3) 0.022(3) -0.002(3) 0.002(2) -0.013(3)
C32 0.022(3) 0.018(3) 0.026(3) 0.001(2) -0.002(2) -0.010(3)
C33 0.020(3) 0.020(3) 0.023(3) 0.001(2) 0.000(2) -0.009(3)
C34 0.023(3) 0.028(3) 0.030(3) 0.002(3) 0.002(3) -0.013(3)
C35 0.021(3) 0.017(3) 0.021(2) 0.004(2) -0.007(2) -0.007(3)
C36 0.015(3) 0.014(3) 0.020(2) 0.004(2) -0.004(2) -0.005(2)
C37 0.012(2) 0.016(3) 0.015(2) 0.003(2) -0.002(2) -0.004(2)
C38 0.016(3) 0.021(3) 0.022(3) 0.002(2) -0.001(2) -0.008(3)
C39 0.018(3) 0.025(3) 0.020(2) 0.008(2) -0.004(2) -0.012(3)
C40 0.018(3) 0.026(3) 0.029(3) 0.009(3) -0.007(2) -0.009(3)
C41 0.021(3) 0.031(3) 0.023(3) 0.002(2) -0.003(2) -0.013(3)
C42 0.027(3) 0.028(3) 0.023(3) 0.002(2) -0.002(2) -0.014(3)
C43 0.041(4) 0.031(4) 0.021(3) 0.004(3) -0.007(3) -0.013(4)
C44 0.018(3) 0.022(3) 0.022(3) -0.003(2) 0.001(2) -0.006(3)
C45 0.019(3) 0.015(3) 0.016(2) 0.002(2) -0.004(2) -0.002(3)
C46 0.022(3) 0.026(3) 0.016(2) 0.008(2) -0.008(2) -0.012(3)
C47 0.022(3) 0.029(3) 0.015(2) 0.004(2) -0.004(2) -0.009(3)
C48 0.025(3) 0.030(4) 0.026(3) -0.006(3) 0.002(3) -0.005(3)
C49 0.030(3) 0.025(3) 0.018(2) -0.001(2) -0.004(2) -0.006(3)
C50 0.032(3) 0.024(3) 0.019(3) 0.002(2) -0.004(2) -0.008(3)
C52 0.023(3) 0.023(3) 0.024(3) 0.002(2) -0.003(2) -0.010(3)
B21 0.012(3) 0.016(3) 0.017(3) 0.000(2) 0.000(2) 0.001(3)
C53 0.031(3) 0.019(3) 0.031(3) -0.008(3) 0.004(3) -0.005(3)

loop_
_atom_type_symbol
_atom_type_description
_atom_type_scat_dispersion_real
_atom_type_scat_dispersion_imag
_atom_type_scat_source
C C 0.0181 0.0091 'International Tables Vol C Tables 4.2.6.8 and 6.1.1.4'
H H 0.0000 0.0000 'International Tables Vol C Tables 4.2.6.8 and 6.1.1.4'
B B 0.0090 0.0039 'International Tables Vol C Tables 4.2.6.8 and 6.1.1.4'
F F 0.0727 0.0534 'International Tables Vol C Tables 4.2.6.8 and 6.1.1.4'
Fe Fe -1.1336 3.1974 'International Tables Vol C Tables 4.2.6.8 and 6.1.1.4'
N N 0.0311 0.0180 'International Tables Vol C Tables 4.2.6.8 and 6.1.1.4'
Pd Pd 0.1215 3.9337 'International Tables Vol C Tables 4.2.6.8 and 6.1.1.4'

loop_
_citation_id
_citation_doi
_citation_year
1 10.1016/j.jorganchem.2015.11.003 2016

loop_
_geom_angle_atom_site_label_1
_geom_angle_atom_site_label_2
_geom_angle_atom_site_label_3
_geom_angle
_geom_angle_site_symmetry_1
_geom_angle_site_symmetry_3
N2 Pd1 N2 180.00(18) 2_586 .
N2 Pd1 N3 93.55(18) 2_586 2_586
N2 Pd1 N3 86.45(18) . 2_586
N2 Pd1 N3 86.45(18) 2_586 .
N2 Pd1 N3 93.55(18) . .
N3 Pd1 N3 180.0 . 2_586
C1 Fe1 C2 40.0(3) . .
C1 Fe1 C4 67.8(3) . .
C1 Fe1 C6 150.3(3) . .
C1 Fe1 C8 168.2(3) . .
C3 Fe1 C1 67.4(3) . .
C3 Fe1 C2 40.3(3) . .
C3 Fe1 C4 40.2(4) . .
C3 Fe1 C6 109.8(3) . .
C3 Fe1 C7 131.2(3) . .
C3 Fe1 C8 117.6(3) . .
C4 Fe1 C2 67.8(3) . .
C4 Fe1 C6 130.4(3) . .
C5 Fe1 C1 41.2(3) . .
C5 Fe1 C2 67.9(3) . .
C5 Fe1 C3 67.0(4) . .
C5 Fe1 C4 39.4(4) . .
C5 Fe1 C6 167.4(3) . .
C5 Fe1 C7 150.7(3) . .
C5 Fe1 C8 129.0(3) . .
C5 Fe1 C9 107.7(3) . .
C6 Fe1 C2 118.2(3) . .
C7 Fe1 C1 117.6(3) . .
C7 Fe1 C2 109.6(3) . .
C7 Fe1 C4 169.1(3) . .
C7 Fe1 C6 40.5(2) . .
C7 Fe1 C8 68.1(2) . .
C8 Fe1 C2 150.4(3) . .
C8 Fe1 C4 108.5(3) . .
C8 Fe1 C6 40.5(3) . .
C9 Fe1 C1 130.1(3) . .
C9 Fe1 C2 168.8(3) . .
C9 Fe1 C3 148.8(3) . .
C9 Fe1 C4 115.9(3) . .
C9 Fe1 C6 68.3(2) . .
C9 Fe1 C7 68.8(2) . .
C9 Fe1 C8 40.3(2) . .
C10 Fe1 C1 108.5(2) . .
C10 Fe1 C2 130.4(2) . .
C10 Fe1 C3 169.4(3) . .
C10 Fe1 C4 148.7(3) . .
C10 Fe1 C5 117.0(3) . .
C10 Fe1 C6 68.6(2) . .
C10 Fe1 C7 40.9(2) . .
C10 Fe1 C8 68.4(2) . .
C10 Fe1 C9 41.3(2) . .
N2 N1 C14 119.5(5) . .
C13 N1 N2 110.4(4) . .
C13 N1 C14 130.0(5) . .
N1 N2 Pd1 119.6(3) . .
N1 N2 C11 106.6(5) . .
C11 N2 Pd1 133.8(4) . .
C15 N3 Pd1 120.9(4) . .
C15 N3 C19 118.7(4) . .
C19 N3 Pd1 120.4(3) . .
Fe1 C1 H1 125.8 . .
C2 C1 Fe1 70.4(4) . .
C2 C1 H1 126.4 . .
C2 C1 C5 107.2(7) . .
C5 C1 Fe1 69.0(4) . .
C5 C1 H1 126.4 . .
Fe1 C2 H2 126.5 . .
C1 C2 Fe1 69.6(3) . .
C1 C2 H2 126.4 . .
C1 C2 C3 107.2(7) . .
C3 C2 Fe1 69.0(3) . .
C3 C2 H2 126.4 . .
Fe1 C3 H3 125.1 . .
C2 C3 Fe1 70.7(3) . .
C2 C3 H3 125.5 . .
C4 C3 Fe1 70.3(4) . .
C4 C3 C2 109.0(8) . .
C4 C3 H3 125.6 . .
Fe1 C4 H4 126.2 . .
C3 C4 Fe1 69.5(4) . .
C3 C4 H4 126.0 . .
C5 C4 Fe1 69.9(4) . .
C5 C4 C3 108.0(7) . .
C5 C4 H4 126.0 . .
Fe1 C5 H5 125.3 . .
C1 C5 Fe1 69.8(5) . .
C1 C5 H5 125.7 . .
C4 C5 Fe1 70.8(5) . .
C4 C5 C1 108.6(8) . .
C4 C5 H5 125.7 . .
Fe1 C6 H6 126.3 . .
C7 C6 Fe1 69.6(4) . .
C7 C6 H6 126.0 . .
C7 C6 C8 107.9(5) . .
C8 C6 Fe1 69.8(4) . .
C8 C6 H6 126.0 . .
Fe1 C7 H7 126.6 . .
C6 C7 Fe1 70.0(4) . .
C6 C7 H7 125.9 . .
C6 C7 C10 108.1(5) . .
C10 C7 Fe1 69.1(3) . .
C10 C7 H7 126.0 . .
Fe1 C8 H8 126.7 . .
C6 C8 Fe1 69.8(3) . .
C6 C8 H8 125.7 . .
C9 C8 Fe1 69.4(3) . .
C9 C8 C6 108.7(5) . .
C9 C8 H8 125.7 . .
Fe1 C9 H9 126.0 . .
C8 C9 Fe1 70.3(3) . .
C8 C9 H9 126.1 . .
C8 C9 C10 107.8(5) . .
C10 C9 Fe1 69.2(3) . .
C10 C9 H9 126.1 . .
C7 C10 Fe1 70.0(3) . .
C7 C10 C9 107.5(5) . .
C7 C10 C11 127.4(5) . .
C9 C10 Fe1 69.6(3) . .
C9 C10 C11 125.1(5) . .
C11 C10 Fe1 126.9(4) . .
N2 C11 C10 118.1(5) . .
N2 C11 C12 108.9(5) . .
C12 C11 C10 133.1(5) . .
C11 C12 H12 126.7 . .
C13 C12 C11 106.6(6) . .
C13 C12 H12 126.7 . .
N1 C13 C12 107.4(6) . .
N1 C13 H13 126.2 . .
C12 C13 H13 126.3 . .
N1 C14 H14A 109.4 . .
N1 C14 H14B 109.4 . .
N1 C14 C19 111.1(4) . 2_586
H14A C14 H14B 108.0 . .
C19 C14 H14A 109.4 2_586 .
C19 C14 H14B 109.4 2_586 .
N3 C15 H15 118.7 . .
N3 C15 C16 122.5(6) . .
C16 C15 H15 118.7 . .
C15 C16 H16 120.8 . .
C17 C16 C15 118.4(6) . .
C17 C16 H16 120.8 . .
C16 C17 H17 120.2 . .
C16 C17 C18 119.5(5) . .
C18 C17 H17 120.3 . .
C17 C18 H18 120.2 . .
C19 C18 C17 119.6(6) . .
C19 C18 H18 120.2 . .
N3 C19 C14 116.9(4) . 2_586
N3 C19 C18 121.3(5) . .
C18 C19 C14 121.9(6) . 2_586
C21 C20 C27 115.1(4) . .
C21 C20 B21 126.7(4) . .
C27 C20 B21 118.2(5) . .
C20 C21 H21 118.4 . .
C20 C21 C22 123.2(5) . .
C22 C21 H21 118.4 . .
C21 C22 C23 121.4(5) . .
C24 C22 C21 120.1(6) . .
C24 C22 C23 118.5(5) . .
F22 C23 F23 105.6(5) . .
F22 C23 C22 114.0(5) . .
F23 C23 C22 110.5(5) . .
F24 C23 F22 107.6(5) . .
F24 C23 F23 104.0(5) . .
F24 C23 C22 114.4(5) . .
C22 C24 H24 120.9 . .
C25 C24 C22 118.2(5) . .
C25 C24 H24 120.9 . .
C24 C25 C26 120.6(5) . .
C24 C25 C27 121.5(5) . .
C27 C25 C26 117.9(6) . .
F19 C26 F20 105.1(5) . .
F19 C26 C25 112.9(4) . .
F20 C26 C25 111.7(4) . .
F21 C26 F19 107.8(5) . .
F21 C26 F20 106.7(4) . .
F21 C26 C25 112.2(5) . .
C20 C27 H27 119.2 . .
C25 C27 C20 121.8(6) . .
C25 C27 H27 119.1 . .
C30 C29 H29 118.7 . .
C30 C29 C36 122.6(5) . .
C36 C29 H29 118.7 . .
C29 C30 C31 118.9(5) . .
C32 C30 C29 121.1(5) . .
C32 C30 C31 119.9(5) . .
F16 C31 F17 105.1(5) . .
F16 C31 C30 112.3(5) . .
F17 C31 C30 112.8(5) . .
F18 C31 F16 108.2(5) . .
F18 C31 F17 105.8(6) . .
F18 C31 C30 112.2(4) . .
C30 C32 H32 121.2 . .
C30 C32 C33 117.5(5) . .
C33 C32 H32 121.2 . .
C32 C33 C34 120.5(5) . .
C35 C33 C32 120.8(5) . .
C35 C33 C34 118.7(5) . .
F13 C34 C33 111.8(5) . .
F14 C34 F13 105.7(5) . .
F14 C34 C33 112.8(4) . .
F15 C34 F13 105.5(4) . .
F15 C34 F14 107.3(6) . .
F15 C34 C33 113.3(5) . .
C33 C35 H35 118.7 . .
C33 C35 C36 122.5(5) . .
C36 C35 H35 118.7 . .
C29 C36 B21 119.6(4) . .
C35 C36 C29 115.4(4) . .
C35 C36 B21 125.0(4) . .
C38 C37 C44 115.9(5) . .
C38 C37 B21 124.4(5) . .
C44 C37 B21 119.6(5) . .
C37 C38 H38 118.8 . .
C39 C38 C37 122.4(5) . .
C39 C38 H38 118.8 . .
C38 C39 C40 119.3(5) . .
C41 C39 C38 120.7(5) . .
C41 C39 C40 120.0(5) . .
F7 C40 F8 103.4(5) . .
F7 C40 C39 113.4(4) . .
F8 C40 C39 111.6(4) . .
F9 C40 F7 107.6(4) . .
F9 C40 F8 105.3(4) . .
F9 C40 C39 114.6(5) . .
C39 C41 H41 120.6 . .
C39 C41 C42 118.8(5) . .
C42 C41 H41 120.6 . .
C41 C42 C43 118.6(5) . .
C44 C42 C41 120.2(5) . .
C44 C42 C43 121.1(6) . .
F10 C43 C42 113.2(6) . .
F11 C43 F10 106.0(6) . .
F11 C43 F12 106.1(7) . .
F11 C43 C42 112.9(5) . .
F12 C43 F10 103.9(6) . .
F12 C43 C42 113.9(5) . .
C37 C44 H44 119.0 . .
C42 C44 C37 122.0(5) . .
C42 C44 H44 119.0 . .
C46 C45 C52 115.2(5) . .
C46 C45 B21 124.7(4) . .
C52 C45 B21 119.9(4) . .
C45 C46 H46 118.7 . .
C45 C46 C47 122.7(4) . .
C47 C46 H46 118.6 . .
C46 C47 C48 119.1(5) . .
C49 C47 C46 121.3(5) . .
C49 C47 C48 119.6(5) . .
F4 C48 C47 112.1(5) . .
F5 C48 F4 105.0(5) . .
F5 C48 F6 108.0(5) . .
F5 C48 C47 113.0(5) . .
F6 C48 F4 105.2(5) . .
F6 C48 C47 112.9(5) . .
C47 C49 H49 121.2 . .
C47 C49 C50 117.6(6) . .
C50 C49 H49 121.2 . .
C49 C50 C53 118.9(6) . .
C52 C50 C49 120.7(5) . .
C52 C50 C53 120.3(5) . .
C45 C52 H52 118.8 . .
C50 C52 C45 122.4(5) . .
C50 C52 H52 118.7 . .
C36 B21 C20 110.8(5) . .
C37 B21 C20 108.0(4) . .
C37 B21 C36 110.2(4) . .
C37 B21 C45 109.4(4) . .
C45 B21 C20 110.8(4) . .
C45 B21 C36 107.7(4) . .
C50 C53 F2 107.1(8) . .
F1 C53 C50 107.8(7) . .
F1 C53 F2 99.7(12) . .
F3 C53 C50 112.7(7) . .
F3 C53 F1 108.5(9) . .
F3 C53 F2 119.8(11) . .
F1A C53 C50 113.7(6) . .
F1A C53 F2A 93.4(9) . .
F1A C53 F0AA 65.4(11) . .
F3A C53 C50 116.8(7) . .
F3A C53 F1A 110.3(8) . .
F3A C53 F2A 103.4(10) . .
F3A C53 F0AA 55.2(11) . .
F2A C53 C50 116.5(8) . .
F2A C53 F0AA 135.0(12) . .
F2B C53 C50 116.8(7) . .
F3B C53 C50 115.3(6) . .
F3B C53 F2B 96.0(10) . .
F0AA C53 C50 108.4(11) . .
F0AA F1A C53 60.2(11) . .
C53 F3A F0AA 66.5(12) . .
C53 F0AA F3A 58.3(12) . .
F1A F0AA C53 54.4(11) . .
F1A F0AA F3A 103.6(19) . .

loop_
_geom_bond_atom_site_label_1
_geom_bond_atom_site_label_2
_geom_bond_distance
_geom_bond_site_symmetry_2
Pd1 N2 1.994(5) .
Pd1 N2 1.994(5) 2_586
Pd1 N3 2.035(4) 2_586
Pd1 N3 2.035(4) .
Fe1 C1 2.045(7) .
Fe1 C2 2.055(5) .
Fe1 C3 2.033(6) .
Fe1 C4 2.044(7) .
Fe1 C5 2.033(9) .
Fe1 C6 2.048(7) .
Fe1 C7 2.042(6) .
Fe1 C8 2.047(6) .
Fe1 C9 2.035(5) .
Fe1 C10 2.030(5) .
F4 C48 1.344(8) .
F5 C48 1.323(8) .
F6 C48 1.323(7) .
F7 C40 1.349(7) .
F8 C40 1.371(7) .
F9 C40 1.320(7) .
F10 C43 1.329(8) .
F11 C43 1.302(7) .
F12 C43 1.324(9) .
F13 C34 1.344(8) .
F14 C34 1.328(7) .
F15 C34 1.330(7) .
F16 C31 1.322(7) .
F17 C31 1.342(8) .
F18 C31 1.323(7) .
F19 C26 1.345(7) .
F20 C26 1.355(7) .
F21 C26 1.334(7) .
F22 C23 1.338(7) .
F23 C23 1.378(8) .
F24 C23 1.319(7) .
N1 N2 1.353(7) .
N1 C13 1.350(8) .
N1 C14 1.457(7) .
N2 C11 1.356(7) .
N3 C15 1.347(7) .
N3 C19 1.354(8) .
C1 H1 0.9500 .
C1 C2 1.402(12) .
C1 C5 1.434(11) .
C2 H2 0.9500 .
C2 C3 1.409(10) .
C3 H3 0.9500 .
C3 C4 1.401(14) .
C4 H4 0.9500 .
C4 C5 1.373(14) .
C5 H5 0.9500 .
C6 H6 0.9500 .
C6 C7 1.414(8) .
C6 C8 1.417(9) .
C7 H7 0.9500 .
C7 C10 1.423(8) .
C8 H8 0.9500 .
C8 C9 1.406(9) .
C9 H9 0.9500 .
C9 C10 1.432(8) .
C10 C11 1.463(8) .
C11 C12 1.390(9) .
C12 H12 0.9500 .
C12 C13 1.369(9) .
C13 H13 0.9500 .
C14 H14A 0.9900 .
C14 H14B 0.9900 .
C14 C19 1.508(8) 2_586
C15 H15 0.9500 .
C15 C16 1.379(8) .
C16 H16 0.9500 .
C16 C17 1.371(11) .
C17 H17 0.9500 .
C17 C18 1.391(10) .
C18 H18 0.9500 .
C18 C19 1.366(8) .
C19 C14 1.508(8) 2_586
C20 C21 1.381(9) .
C20 C27 1.419(8) .
C20 B21 1.648(7) .
C21 H21 0.9500 .
C21 C22 1.396(8) .
C22 C23 1.480(9) .
C22 C24 1.398(8) .
C24 H24 0.9500 .
C24 C25 1.358(9) .
C25 C26 1.505(8) .
C25 C27 1.399(7) .
C27 H27 0.9500 .
C29 H29 0.9500 .
C29 C30 1.382(8) .
C29 C36 1.407(7) .
C30 C31 1.492(8) .
C30 C32 1.393(8) .
C32 H32 0.9500 .
C32 C33 1.393(8) .
C33 C34 1.490(7) .
C33 C35 1.393(8) .
C35 H35 0.9500 .
C35 C36 1.397(7) .
C36 B21 1.642(7) .
C37 C38 1.403(8) .
C37 C44 1.426(7) .
C37 B21 1.640(7) .
C38 H38 0.9500 .
C38 C39 1.392(8) .
C39 C40 1.483(9) .
C39 C41 1.387(8) .
C41 H41 0.9500 .
C41 C42 1.406(9) .
C42 C43 1.486(9) .
C42 C44 1.387(8) .
C44 H44 0.9500 .
C45 C46 1.389(7) .
C45 C52 1.417(7) .
C45 B21 1.642(8) .
C46 H46 0.9500 .
C46 C47 1.385(8) .
C47 C48 1.498(8) .
C47 C49 1.396(8) .
C49 H49 0.9500 .
C49 C50 1.385(8) .
C50 C52 1.393(9) .
C50 C53 1.500(8) .
C52 H52 0.9500 .
F1 C53 1.484(17) .
C53 F3 1.357(14) .
C53 F2 1.54(2) .
C53 F1A 1.320(12) .
C53 F3A 1.306(12) .
C53 F2A 1.33(2) .
C53 F2B 1.238(14) .
C53 F3B 1.235(11) .
C53 F0AA 1.41(3) .
F1A F0AA 1.48(3) .
F3A F0AA 1.26(3) .

loop_
_geom_torsion_atom_site_label_1
_geom_torsion_atom_site_label_2
_geom_torsion_atom_site_label_3
_geom_torsion_atom_site_label_4
_geom_torsion
_geom_torsion_site_symmetry_4
Pd1 N2 C11 C10 -4.7(6) .
Pd1 N2 C11 C12 175.5(3) .
Pd1 N3 C15 C16 -178.3(4) .
Pd1 N3 C19 C14 -1.8(6) 2_586
Pd1 N3 C19 C18 178.8(4) .
Fe1 C1 C2 C3 59.0(5) .
Fe1 C1 C5 C4 -60.4(5) .
Fe1 C2 C3 C4 60.2(5) .
Fe1 C3 C4 C5 59.5(5) .
Fe1 C4 C5 C1 59.8(5) .
Fe1 C6 C7 C10 58.8(4) .
Fe1 C6 C8 C9 -58.7(4) .
Fe1 C7 C10 C9 59.7(4) .
Fe1 C7 C10 C11 -121.7(5) .
Fe1 C8 C9 C10 -59.2(4) .
Fe1 C9 C10 C7 -60.0(4) .
Fe1 C9 C10 C11 121.4(5) .
Fe1 C10 C11 N2 -145.2(4) .
Fe1 C10 C11 C12 34.5(8) .
N1 N2 C11 C10 178.3(4) .
N1 N2 C11 C12 -1.5(5) .
N2 N1 C13 C12 0.2(6) .
N2 N1 C14 C19 55.2(6) 2_586
N2 C11 C12 C13 1.6(6) .
N3 C15 C16 C17 -0.8(8) .
C1 C2 C3 Fe1 -59.4(5) .
C1 C2 C3 C4 0.8(8) .
C2 C1 C5 Fe1 60.3(5) .
C2 C1 C5 C4 -0.1(7) .
C2 C3 C4 Fe1 -60.4(5) .
C2 C3 C4 C5 -0.9(8) .
C3 C4 C5 Fe1 -59.2(5) .
C3 C4 C5 C1 0.6(8) .
C5 C1 C2 Fe1 -59.4(4) .
C5 C1 C2 C3 -0.4(7) .
C6 C7 C10 Fe1 -59.3(4) .
C6 C7 C10 C9 0.4(6) .
C6 C7 C10 C11 179.0(5) .
C6 C8 C9 Fe1 58.9(4) .
C6 C8 C9 C10 -0.4(6) .
C7 C6 C8 Fe1 59.3(4) .
C7 C6 C8 C9 0.6(7) .
C7 C10 C11 N2 -53.1(7) .
C7 C10 C11 C12 126.6(7) .
C8 C6 C7 Fe1 -59.4(4) .
C8 C6 C7 C10 -0.7(7) .
C8 C9 C10 Fe1 60.0(4) .
C8 C9 C10 C7 -0.1(6) .
C8 C9 C10 C11 -178.6(5) .
C9 C10 C11 N2 125.2(5) .
C9 C10 C11 C12 -55.1(8) .
C10 C11 C12 C13 -178.1(5) .
C11 C12 C13 N1 -1.1(6) .
C13 N1 N2 Pd1 -176.7(3) .
C13 N1 N2 C11 0.8(5) .
C13 N1 C14 C19 -122.4(6) 2_586
C14 N1 N2 Pd1 5.3(5) .
C14 N1 N2 C11 -177.2(4) .
C14 N1 C13 C12 177.9(5) .
C15 N3 C19 C14 -180.0(4) 2_586
C15 N3 C19 C18 0.5(7) .
C15 C16 C17 C18 1.2(8) .
C16 C17 C18 C19 -0.8(8) .
C17 C18 C19 N3 -0.1(8) .
C17 C18 C19 C14 -179.6(5) 2_586
C19 N3 C15 C16 0.0(7) .
C20 C21 C22 C23 -176.9(5) .
C20 C21 C22 C24 2.4(9) .
C21 C20 C27 C25 -2.0(7) .
C21 C20 B21 C36 -10.1(7) .
C21 C20 B21 C37 -130.8(5) .
C21 C20 B21 C45 109.3(6) .
C21 C22 C23 F22 -19.6(8) .
C21 C22 C23 F23 99.1(6) .
C21 C22 C23 F24 -143.9(6) .
C21 C22 C24 C25 -2.8(8) .
C22 C24 C25 C26 178.4(5) .
C22 C24 C25 C27 0.9(8) .
C23 C22 C24 C25 176.5(5) .
C24 C22 C23 F22 161.1(6) .
C24 C22 C23 F23 -80.2(6) .
C24 C22 C23 F24 36.7(8) .
C24 C25 C26 F19 145.0(5) .
C24 C25 C26 F20 -96.9(6) .
C24 C25 C26 F21 22.9(7) .
C24 C25 C27 C20 1.6(8) .
C26 C25 C27 C20 -176.0(5) .
C27 C20 C21 C22 0.1(8) .
C27 C20 B21 C36 170.8(4) .
C27 C20 B21 C37 50.1(6) .
C27 C20 B21 C45 -69.7(6) .
C27 C25 C26 F19 -37.4(7) .
C27 C25 C26 F20 80.7(6) .
C27 C25 C26 F21 -159.5(5) .
C29 C30 C31 F16 71.6(6) .
C29 C30 C31 F17 -169.8(5) .
C29 C30 C31 F18 -50.6(8) .
C29 C30 C32 C33 0.6(8) .
C29 C36 B21 C20 66.3(6) .
C29 C36 B21 C37 -174.3(4) .
C29 C36 B21 C45 -55.0(6) .
C30 C29 C36 C35 3.6(8) .
C30 C29 C36 B21 -176.9(5) .
C30 C32 C33 C34 -177.3(5) .
C30 C32 C33 C35 0.8(8) .
C31 C30 C32 C33 177.8(5) .
C32 C30 C31 F16 -105.6(6) .
C32 C30 C31 F17 12.9(8) .
C32 C30 C31 F18 132.2(6) .
C32 C33 C34 F13 112.0(6) .
C32 C33 C34 F14 -129.1(6) .
C32 C33 C34 F15 -6.9(8) .
C32 C33 C35 C36 0.0(8) .
C33 C35 C36 C29 -2.1(8) .
C33 C35 C36 B21 178.5(5) .
C34 C33 C35 C36 178.1(5) .
C35 C33 C34 F13 -66.2(6) .
C35 C33 C34 F14 52.8(7) .
C35 C33 C34 F15 174.9(6) .
C35 C36 B21 C20 -114.3(5) .
C35 C36 B21 C37 5.1(7) .
C35 C36 B21 C45 124.4(5) .
C36 C29 C30 C31 179.8(5) .
C36 C29 C30 C32 -3.0(8) .
C37 C38 C39 C40 179.9(4) .
C37 C38 C39 C41 0.8(7) .
C38 C37 C44 C42 -1.4(7) .
C38 C37 B21 C20 -133.2(5) .
C38 C37 B21 C36 105.7(5) .
C38 C37 B21 C45 -12.6(6) .
C38 C39 C40 F7 -33.8(6) .
C38 C39 C40 F8 82.5(6) .
C38 C39 C40 F9 -157.9(4) .
C38 C39 C41 C42 -0.8(7) .
C39 C41 C42 C43 179.4(4) .
C39 C41 C42 C44 -0.2(7) .
C40 C39 C41 C42 -180.0(4) .
C41 C39 C40 F7 145.4(5) .
C41 C39 C40 F8 -98.4(6) .
C41 C39 C40 F9 21.3(6) .
C41 C42 C43 F10 70.0(7) .
C41 C42 C43 F11 -50.4(8) .
C41 C42 C43 F12 -171.6(5) .
C41 C42 C44 C37 1.4(7) .
C43 C42 C44 C37 -178.2(5) .
C44 C37 C38 C39 0.3(6) .
C44 C37 B21 C20 50.5(6) .
C44 C37 B21 C36 -70.6(5) .
C44 C37 B21 C45 171.2(4) .
C44 C42 C43 F10 -110.4(7) .
C44 C42 C43 F11 129.2(7) .
C44 C42 C43 F12 8.1(8) .
C45 C46 C47 C48 177.3(5) .
C45 C46 C47 C49 0.7(8) .
C46 C45 C52 C50 0.2(8) .
C46 C45 B21 C20 22.4(7) .
C46 C45 B21 C36 143.7(5) .
C46 C45 B21 C37 -96.6(6) .
C46 C47 C48 F4 155.7(5) .
C46 C47 C48 F5 -85.8(6) .
C46 C47 C48 F6 37.1(8) .
C46 C47 C49 C50 -0.6(8) .
C47 C49 C50 C52 0.3(8) .
C47 C49 C50 C53 -178.6(5) .
C48 C47 C49 C50 -177.2(5) .
C49 C47 C48 F4 -27.6(8) .
C49 C47 C48 F5 90.9(7) .
C49 C47 C48 F6 -146.2(6) .
C49 C50 C52 C45 -0.1(9) .
C49 C50 C53 F1 -32.3(11) .
C49 C50 C53 F3 -152.0(9) .
C49 C50 C53 F2 74.2(11) .
C49 C50 C53 F1A -54.2(10) .
C49 C50 C53 F3A 175.7(8) .
C49 C50 C53 F2A 52.7(11) .
C49 C50 C53 F2B -6.1(11) .
C49 C50 C53 F3B 105.5(8) .
C49 C50 C53 F0AA -124.8(13) .
C50 C53 F1A F0AA -100.3(12) .
C50 C53 F3A F0AA 94.6(14) .
C50 C53 F0AA F1A 108.2(8) .
C50 C53 F0AA F3A -110.3(10) .
C52 C45 C46 C47 -0.5(8) .
C52 C45 B21 C20 -163.3(5) .
C52 C45 B21 C36 -42.0(6) .
C52 C45 B21 C37 77.8(6) .
C52 C50 C53 F1 148.8(9) .
C52 C50 C53 F3 29.1(11) .
C52 C50 C53 F2 -104.8(11) .
C52 C50 C53 F1A 126.9(8) .
C52 C50 C53 F3A -3.3(11) .
C52 C50 C53 F2A -126.2(10) .
C52 C50 C53 F2B 174.9(9) .
C52 C50 C53 F3B -73.4(10) .
C52 C50 C53 F0AA 56.3(13) .
B21 C20 C21 C22 -179.1(5) .
B21 C20 C27 C25 177.1(5) .
B21 C37 C38 C39 -176.0(4) .
B21 C37 C44 C42 175.2(4) .
B21 C45 C46 C47 174.1(5) .
B21 C45 C52 C50 -174.7(5) .
F1 C53 F1A F0AA -179(3) .
F1 C53 F3A F0AA -51.0(17) .
F1 C53 F0AA F1A 0.5(10) .
F1 C53 F0AA F3A 142.0(11) .
C53 C50 C52 C45 178.8(6) .
C53 F1A F0AA F3A -33.0(11) .
C53 F3A F0AA F1A 31.4(10) .
F3 C53 F1A F0AA 13.5(13) .
F3 C53 F3A F0AA 5.4(19) .
F3 C53 F0AA F1A -148(3) .
F3 C53 F0AA F3A -6(2) .
F2 C53 F1A F0AA 135.7(14) .
F2 C53 F3A F0AA -155.0(15) .
F2 C53 F0AA F1A -100.5(19) .
F2 C53 F0AA F3A 41(2) .
F1A C53 F3A F0AA -37.2(14) .
F1A C53 F0AA F3A 141.5(13) .
F3A C53 F1A F0AA 33.0(12) .
F3A C53 F0AA F1A -141.5(13) .
F2A C53 F1A F0AA 138.7(13) .
F2A C53 F3A F0AA -136.0(15) .
F2A C53 F0AA F1A -68.6(18) .
F2A C53 F0AA F3A 73(2) .
F2B C53 F1A F0AA 155.0(15) .
F2B C53 F3A F0AA -83.4(17) .
F2B C53 F0AA F1A -17.5(10) .
F2B C53 F0AA F3A 124.0(11) .
F3B C53 F1A F0AA 102.9(15) .
F3B C53 F3A F0AA -159.4(14) .
F3B C53 F0AA F1A -121.5(9) .
F3B C53 F0AA F3A 19.9(14) .
